data_4088199
loop_
_publ_author_name
'Stennett, Tom E.'
'Pahl, J\"urgen'
'Zijlstra, Harmen S.'
'Seidel, Falk W.'
'Harder, Sjoerd'

_publ_section_title
;
 A Frustrated Lewis Pair Based on a Cationic Aluminum Complex and
 Triphenylphosphine
;
_journal_issue 2
_journal_name_full Organometallics
_journal_page_first 207
_journal_paper_doi 10.1021/acs.organomet.5b00927
_journal_volume 35
_journal_year 2016
_chemical_formula_moiety 'C56 H65 Al N2 P, B C24 F20'
_chemical_formula_sum 'C80 H65 Al B F20 N2 P'
_chemical_formula_weight 1503.10
_space_group_crystal_system triclinic
_space_group_IT_number 2
_space_group_name_Hall '-P 1'
_space_group_name_H-M_alt 'P -1'
_atom_sites_solution_hydrogens geom
_audit_creation_date 2015-11-03
_audit_creation_method
;
Olex2 1.2
(compiled 2015.09.30 svn.r3233 for OlexSys, GUI svn.r5103)
;
_cell_angle_alpha 93.536(2)
_cell_angle_beta 105.636(3)
_cell_angle_gamma 91.5752(18)
_cell_formula_units_Z 2
_cell_length_a 11.0872(3)
_cell_length_b 17.0047(4)
_cell_length_c 19.8107(7)
_cell_measurement_reflns_used 13305
_cell_measurement_temperature 100.01(10)
_cell_measurement_theta_max 73.5110
_cell_measurement_theta_min 4.1350
_cell_volume 3586.15(19)
_computing_cell_refinement
;
CrysAlisPro, Agilent Technologies,
Version 1.171.37.35 (release 13-08-2014 CrysAlis171 .NET)
(compiled Aug 13 2014,18:06:01)
;
_computing_data_collection
;
CrysAlisPro, Agilent Technologies,
Version 1.171.37.35 (release 13-08-2014 CrysAlis171 .NET)
(compiled Aug 13 2014,18:06:01)
;
_computing_data_reduction
;
CrysAlisPro, Agilent Technologies,
Version 1.171.37.35 (release 13-08-2014 CrysAlis171 .NET)
(compiled Aug 13 2014,18:06:01)
;
_computing_molecular_graphics 'Olex2 (Dolomanov et al., 2009)'
_computing_publication_material 'Olex2 (Dolomanov et al., 2009)'
_computing_structure_refinement 'ShelXL (Sheldrick, 2015)'
_computing_structure_solution 'ShelXT (Sheldrick, 2015)'
_diffrn_ambient_environment N~2~
_diffrn_ambient_temperature 100.01(10)
_diffrn_detector 'CCD plate'
_diffrn_detector_area_resol_mean 5.2903
_diffrn_detector_type AtlasS2
_diffrn_measured_fraction_theta_full 0.992
_diffrn_measured_fraction_theta_max 0.991
_diffrn_measurement_details
;
#__ type_ start__ end____ width___ exp.time_
  1 omega  -66.00   28.00   1.0000    1.0000
omega____ theta____ kappa____ phi______ frames
    -      -41.6909   57.0000   90.0000 94

#__ type_ start__ end____ width___ exp.time_
  2 omega  -73.00   25.00   1.0000    1.0000
omega____ theta____ kappa____ phi______ frames
    -      -41.6909   77.0000 -150.0000 98

#__ type_ start__ end____ width___ exp.time_
  3 omega -112.00  -18.00   1.0000    1.0000
omega____ theta____ kappa____ phi______ frames
    -      -41.6909  -57.0000  -60.0000 94

#__ type_ start__ end____ width___ exp.time_
  4 omega   67.00  170.00   1.0000    5.0000
omega____ theta____ kappa____ phi______ frames
    -      105.9955   15.0000  -30.0000 103

#__ type_ start__ end____ width___ exp.time_
  5 omega  103.00  171.00   1.0000    5.0000
omega____ theta____ kappa____ phi______ frames
    -      105.9955  125.0000  150.0000 68

#__ type_ start__ end____ width___ exp.time_
  6 omega   35.00   95.00   1.0000    5.0000
omega____ theta____ kappa____ phi______ frames
    -      105.9955  -45.0000   60.0000 60

#__ type_ start__ end____ width___ exp.time_
  7 omega   35.00  121.00   1.0000    5.0000
omega____ theta____ kappa____ phi______ frames
    -      105.9955 -125.0000  120.0000 86

#__ type_ start__ end____ width___ exp.time_
  8 omega   31.00   91.00   1.0000    5.0000
omega____ theta____ kappa____ phi______ frames
    -      105.9955  -30.0000  -90.0000 60

#__ type_ start__ end____ width___ exp.time_
  9 omega   82.00  173.00   1.0000    5.0000
omega____ theta____ kappa____ phi______ frames
    -      105.9955   45.0000 -150.0000 91

#__ type_ start__ end____ width___ exp.time_
 10 omega   39.00  113.00   1.0000    5.0000
omega____ theta____ kappa____ phi______ frames
    -      105.9955  -77.0000  -90.0000 74

#__ type_ start__ end____ width___ exp.time_
 11 omega   35.00   86.00   1.0000    5.0000
omega____ theta____ kappa____ phi______ frames
    -      105.9955  -45.0000 -180.0000 51

#__ type_ start__ end____ width___ exp.time_
 12 omega   31.00  109.00   1.0000    5.0000
omega____ theta____ kappa____ phi______ frames
    -      105.9955  -94.0000 -180.0000 78
;
_diffrn_measurement_device 'four-circle diffractometer'
_diffrn_measurement_device_type 'SuperNova, Dual, Cu at zero, AtlasS2'
_diffrn_measurement_method '\w scans'
_diffrn_orient_matrix_UB_11 -0.0872669000
_diffrn_orient_matrix_UB_12 -0.0720761000
_diffrn_orient_matrix_UB_13 -0.0339744000
_diffrn_orient_matrix_UB_21 -0.0162560000
_diffrn_orient_matrix_UB_22 -0.0176653000
_diffrn_orient_matrix_UB_23 0.0724651000
_diffrn_orient_matrix_UB_31 -0.1139452000
_diffrn_orient_matrix_UB_32 0.0524343000
_diffrn_orient_matrix_UB_33 -0.0122175000
_diffrn_radiation_monochromator mirror
_diffrn_radiation_probe x-ray
_diffrn_radiation_type CuK\a
_diffrn_radiation_wavelength 1.54184
_diffrn_reflns_av_R_equivalents 0.0244
_diffrn_reflns_av_unetI/netI 0.0353
_diffrn_reflns_Laue_measured_fraction_full 0.992
_diffrn_reflns_Laue_measured_fraction_max 0.991
_diffrn_reflns_limit_h_max 9
_diffrn_reflns_limit_h_min -13
_diffrn_reflns_limit_k_max 20
_diffrn_reflns_limit_k_min -20
_diffrn_reflns_limit_l_max 23
_diffrn_reflns_limit_l_min -22
_diffrn_reflns_number 21128
_diffrn_reflns_point_group_measured_fraction_full 0.992
_diffrn_reflns_point_group_measured_fraction_max 0.991
_diffrn_reflns_theta_full 67.684
_diffrn_reflns_theta_max 68.112
_diffrn_reflns_theta_min 3.365
_diffrn_source 'sealed X-ray tube'
_diffrn_source_type 'SuperNova (Cu) X-ray Source'
_exptl_absorpt_coefficient_mu 1.321
_exptl_absorpt_correction_T_max 0.690
_exptl_absorpt_correction_T_min 0.519
_exptl_absorpt_correction_type gaussian
_exptl_absorpt_process_details
;
CrysAlisPro, Agilent Technologies,
Version 1.171.37.35 (release 13-08-2014 CrysAlis171 .NET)
(compiled Aug 13 2014,18:06:01)
Numerical absorption correction based on gaussian integration over
			a multifaceted crystal model
Empirical absorption correction using spherical harmonics,
 implemented in SCALE3 ABSPACK scaling algorithm.
;
_exptl_crystal_colour 'clear colourless'
_exptl_crystal_colour_lustre clear
_exptl_crystal_colour_primary colourless
_exptl_crystal_density_diffrn 1.392
_exptl_crystal_description block
_exptl_crystal_F_000 1544
_exptl_crystal_size_max 0.2216
_exptl_crystal_size_mid 0.1397
_exptl_crystal_size_min 0.1083
_refine_diff_density_max 0.393
_refine_diff_density_min -0.353
_refine_diff_density_rms 0.044
_refine_ls_extinction_method none
_refine_ls_goodness_of_fit_ref 1.016
_refine_ls_hydrogen_treatment constr
_refine_ls_matrix_type full
_refine_ls_number_parameters 957
_refine_ls_number_reflns 12990
_refine_ls_number_restraints 0
_refine_ls_restrained_S_all 1.016
_refine_ls_R_factor_all 0.0381
_refine_ls_R_factor_gt 0.0339
_refine_ls_shift/su_max 0.002
_refine_ls_shift/su_mean 0.000
_refine_ls_structure_factor_coef Fsqd
_refine_ls_weighting_details 'w=1/[\s^2^(Fo^2^)+(0.0410P)^2^+1.2010P] where P=(Fo^2^+2Fc^2^)/3'
_refine_ls_weighting_scheme calc
_refine_ls_wR_factor_gt 0.0847
_refine_ls_wR_factor_ref 0.0881
_reflns_Friedel_coverage 0.000
_reflns_number_gt 11715
_reflns_number_total 12990
_reflns_threshold_expression 'I > 2\s(I)'
_cod_data_source_file om5b00927_si_005.cif
_cod_data_source_block hasj150227c
_cod_original_cell_volume 3586.17(17)
_cod_database_code 4088199
_chemical_oxdiff_formula 'C H N Al P B F O'
_shelx_space_group_comment
;
The symmetry employed for this shelxl refinement is uniquely defined
by the following loop, which should always be used as a source of
symmetry information in preference to the above space-group names.
They are only intended as comments.
;
_reflns_odcompleteness_completeness 99.08
_reflns_odcompleteness_iscentric 1
_reflns_odcompleteness_theta 67.96
_olex2_refinement_description
;
1. Fixed Uiso
 At 1.2 times of:
  All C(H) groups
 At 1.5 times of:
  All C(H,H,H) groups
2.a Ternary CH refined with riding coordinates:
 C16(H16), C28(H28), C25(H25), C13(H13)
2.b Aromatic/amide H refined with riding coordinates:
 C4(H4), C31(H31), C9(H9), C11(H11), C10(H10), C21(H21), C22(H22), C23(H23),
 C38(H38), C52(H52), C46(H46), C34(H34), C50(H50), C44(H44), C40(H40), C37(H37),
  C35(H35), C36(H36), C56(H56), C47(H47), C53(H53), C54(H54), C49(H49),
 C55(H55), C48(H48), C41(H41), C43(H43), C42(H42)
2.c Idealised Me refined as rotating group:
 C2(H2A,H2B,H2C), C1(H1A,H1B,H1C), C6(H6A,H6B,H6C), C18(H18A,H18B,H18C),
 C29(H29A,H29B,H29C), C17(H17A,H17B,H17C), C26(H26A,H26B,H26C), C30(H30A,H30B,
 H30C), C27(H27A,H27B,H27C), C15(H15A,H15B,H15C), C14(H14A,H14B,H14C)
;
_shelx_shelxl_version_number 2014/7
_olex2_date_sample_data_collection 2015-02-27
_olex2_submission_special_instructions 'No special instructions were received'

loop_
_space_group_symop_operation_xyz
'x, y, z'
'-x, -y, -z'

loop_
_atom_site_label
_atom_site_type_symbol
_atom_site_fract_x
_atom_site_fract_y
_atom_site_fract_z
_atom_site_U_iso_or_equiv
_atom_site_adp_type
_atom_site_occupancy
_atom_site_site_symmetry_order
_atom_site_calc_flag
_atom_site_refinement_flags_posn
P1 P 0.74819(3) 0.38408(2) 0.74866(2) 0.01892(8) Uani 1 1 d .
Al1 Al 0.99556(3) 0.16262(2) 0.75936(2) 0.01446(8) Uani 1 1 d .
F11 F 0.62129(8) 0.75063(5) 0.85969(4) 0.02326(17) Uani 1 1 d .
F16 F 0.37411(8) 0.59744(5) 0.66702(5) 0.02445(18) Uani 1 1 d .
F6 F 0.41929(8) 0.78649(5) 0.92324(4) 0.02318(17) Uani 1 1 d .
F10 F 0.30423(8) 0.86526(5) 0.68932(4) 0.02236(17) Uani 1 1 d .
F5 F 0.19890(8) 0.70021(5) 0.84903(5) 0.02437(18) Uani 1 1 d .
F20 F 0.10059(7) 0.78385(5) 0.72501(5) 0.02430(18) Uani 1 1 d .
F15 F 0.40391(8) 0.74646(5) 0.61762(4) 0.02377(18) Uani 1 1 d .
F9 F 0.30217(8) 1.01361(5) 0.73838(5) 0.02410(18) Uani 1 1 d .
F1 F 0.56292(8) 0.59713(5) 0.80097(4) 0.02305(17) Uani 1 1 d .
F12 F 0.82969(8) 0.80056(5) 0.82971(5) 0.02685(19) Uani 1 1 d .
F7 F 0.41371(9) 0.93412(5) 0.96978(5) 0.02840(19) Uani 1 1 d .
F8 F 0.35341(9) 1.05093(5) 0.87985(5) 0.02893(19) Uani 1 1 d .
F17 F 0.18768(9) 0.53775(5) 0.55952(5) 0.0308(2) Uani 1 1 d .
F13 F 0.82617(9) 0.82921(6) 0.69620(5) 0.0337(2) Uani 1 1 d .
F2 F 0.56312(9) 0.48803(5) 0.89002(5) 0.0308(2) Uani 1 1 d .
F14 F 0.61002(9) 0.79810(6) 0.59046(5) 0.0326(2) Uani 1 1 d .
F4 F 0.19873(9) 0.58686(6) 0.93663(5) 0.0335(2) Uani 1 1 d .
F19 F -0.08450(8) 0.71983(6) 0.61953(5) 0.0342(2) Uani 1 1 d .
F3 F 0.37782(9) 0.47732(6) 0.95653(5) 0.0353(2) Uani 1 1 d .
F18 F -0.04666(9) 0.59590(6) 0.53657(5) 0.0366(2) Uani 1 1 d .
N2 N 0.96644(10) 0.08718(7) 0.68053(6) 0.0151(2) Uani 1 1 d .
N1 N 0.97188(10) 0.09105(7) 0.82487(6) 0.0158(2) Uani 1 1 d .
C7 C 0.92798(13) 0.11482(8) 0.61061(7) 0.0166(3) Uani 1 1 d .
C3 C 1.00465(11) 0.01612(8) 0.81882(7) 0.0165(3) Uani 1 1 d .
C58 C 0.47116(13) 0.59940(8) 0.83411(7) 0.0197(3) Uani 1 1 d .
C5 C 0.99712(11) 0.01273(8) 0.69091(7) 0.0162(3) Uani 1 1 d .
C64 C 0.38641(12) 0.83924(8) 0.87378(7) 0.0188(3) Uani 1 1 d .
C65 C 0.38515(13) 0.91658(9) 0.90033(8) 0.0209(3) Uani 1 1 d .
C19 C 0.92737(13) 0.11681(8) 0.88451(7) 0.0176(3) Uani 1 1 d .
C63 C 0.35770(12) 0.81608(8) 0.80251(7) 0.0173(3) Uani 1 1 d .
C70 C 0.61453(13) 0.75940(8) 0.79160(7) 0.0186(3) Uani 1 1 d .
C76 C 0.26153(13) 0.63137(8) 0.65674(8) 0.0204(3) Uani 1 1 d .
C69 C 0.50027(13) 0.74396(8) 0.74087(7) 0.0175(3) Uani 1 1 d .
C66 C 0.35525(13) 0.97596(8) 0.85505(8) 0.0207(3) Uani 1 1 d .
C4 C 1.02445(12) -0.01810(8) 0.75711(7) 0.0174(3) Uani 1 1 d .
H4 H 1.0599 -0.0671 0.7602 0.021 Uiso 1 1 calc R
C32 C 0.87412(13) 0.31920(8) 0.74423(7) 0.0187(3) Uani 1 1 d .
C71 C 0.72341(13) 0.78582(8) 0.77765(8) 0.0211(3) Uani 1 1 d .
C75 C 0.25006(13) 0.69566(8) 0.70091(7) 0.0183(3) Uani 1 1 d .
C2 C 1.02250(13) -0.03492(8) 0.87987(7) 0.0206(3) Uani 1 1 d .
H2A H 1.1037 -0.0229 0.9119 0.031 Uiso 1 1 calc GR
H2B H 1.0162 -0.0894 0.8630 0.031 Uiso 1 1 calc GR
H2C H 0.9590 -0.0250 0.9036 0.031 Uiso 1 1 calc GR
C62 C 0.29203(13) 0.64863(8) 0.85773(8) 0.0206(3) Uani 1 1 d .
C8 C 0.79804(13) 0.12140(8) 0.57973(7) 0.0195(3) Uani 1 1 d .
C20 C 0.79858(13) 0.10500(8) 0.87894(8) 0.0205(3) Uani 1 1 d .
C74 C 0.50627(13) 0.75778(8) 0.67352(7) 0.0190(3) Uani 1 1 d .
C67 C 0.32850(12) 0.95691(8) 0.78380(8) 0.0197(3) Uani 1 1 d .
C68 C 0.33026(12) 0.87896(8) 0.75984(7) 0.0182(3) Uani 1 1 d .
C31 C 0.86297(13) 0.24215(8) 0.75389(7) 0.0182(3) Uani 1 1 d .
H31 H 0.7861 0.2237 0.7585 0.022 Uiso 1 1 calc R
C57 C 0.38276(13) 0.65713(8) 0.82158(7) 0.0184(3) Uani 1 1 d .
C1 C 1.16657(12) 0.20813(8) 0.78185(7) 0.0198(3) Uani 1 1 d .
H1A H 1.2248 0.1667 0.7902 0.030 Uiso 1 1 calc GR
H1B H 1.1819 0.2436 0.8232 0.030 Uiso 1 1 calc GR
H1C H 1.1771 0.2364 0.7432 0.030 Uiso 1 1 calc GR
C33 C 0.98109(13) 0.35830(8) 0.72456(8) 0.0200(3) Uani 1 1 d .
C72 C 0.72295(14) 0.80004(8) 0.70979(8) 0.0233(3) Uani 1 1 d .
C24 C 1.01075(13) 0.15306(8) 0.94545(7) 0.0203(3) Uani 1 1 d .
C9 C 0.76118(14) 0.15449(9) 0.51500(8) 0.0232(3) Uani 1 1 d .
H9 H 0.6763 0.1594 0.4938 0.028 Uiso 1 1 calc R
C12 C 1.01772(13) 0.13878(8) 0.57664(7) 0.0184(3) Uani 1 1 d .
C59 C 0.47302(14) 0.54082(9) 0.87998(8) 0.0238(3) Uani 1 1 d .
C77 C 0.16657(15) 0.59812(9) 0.60124(8) 0.0238(3) Uani 1 1 d .
C11 C 0.97496(14) 0.17181(9) 0.51216(8) 0.0225(3) Uani 1 1 d .
H11 H 1.0328 0.1886 0.4891 0.027 Uiso 1 1 calc R
C78 C 0.04863(14) 0.62779(9) 0.58885(8) 0.0254(3) Uani 1 1 d .
C80 C 0.12911(13) 0.72293(8) 0.68610(7) 0.0201(3) Uani 1 1 d .
C16 C 1.15797(13) 0.12708(9) 0.60562(7) 0.0203(3) Uani 1 1 d .
H16 H 1.1722 0.1077 0.6526 0.024 Uiso 1 1 calc R
C45 C 0.65509(13) 0.34520(8) 0.80129(8) 0.0218(3) Uani 1 1 d .
C79 C 0.03030(14) 0.69049(9) 0.63159(8) 0.0245(3) Uani 1 1 d .
C10 C 0.84866(15) 0.18024(9) 0.48168(8) 0.0251(3) Uani 1 1 d .
H10 H 0.8224 0.2031 0.4390 0.030 Uiso 1 1 calc R
C28 C 1.15032(14) 0.16662(9) 0.95339(8) 0.0238(3) Uani 1 1 d .
H28 H 1.1668 0.1494 0.9087 0.029 Uiso 1 1 calc R
C60 C 0.38132(14) 0.53592(9) 0.91472(8) 0.0259(3) Uani 1 1 d .
C73 C 0.61330(14) 0.78495(9) 0.65714(8) 0.0231(3) Uani 1 1 d .
C25 C 0.70646(13) 0.06743(9) 0.81254(8) 0.0231(3) Uani 1 1 d .
H25 H 0.7472 0.0689 0.7744 0.028 Uiso 1 1 calc R
C6 C 1.00405(13) -0.04406(8) 0.63083(7) 0.0203(3) Uani 1 1 d .
H6A H 0.9644 -0.0224 0.5871 0.031 Uiso 1 1 calc GR
H6B H 0.9619 -0.0933 0.6338 0.031 Uiso 1 1 calc GR
H6C H 1.0903 -0.0527 0.6332 0.031 Uiso 1 1 calc GR
C13 C 0.70137(13) 0.09076(9) 0.61495(8) 0.0223(3) Uani 1 1 d .
H13 H 0.7345 0.1040 0.6656 0.027 Uiso 1 1 calc R
C61 C 0.28965(14) 0.59092(9) 0.90350(8) 0.0249(3) Uani 1 1 d .
C18 C 1.20333(14) 0.06542(10) 0.55889(8) 0.0263(3) Uani 1 1 d .
H18A H 1.1484 0.0191 0.5499 0.039 Uiso 1 1 calc GR
H18B H 1.2869 0.0518 0.5824 0.039 Uiso 1 1 calc GR
H18C H 1.2030 0.0869 0.5152 0.039 Uiso 1 1 calc GR
C21 C 0.75611(14) 0.12794(9) 0.93689(8) 0.0243(3) Uani 1 1 d .
H21 H 0.6718 0.1195 0.9347 0.029 Uiso 1 1 calc R
C22 C 0.83706(15) 0.16298(9) 0.99765(8) 0.0266(3) Uani 1 1 d .
H22 H 0.8072 0.1777 1.0360 0.032 Uiso 1 1 calc R
C23 C 0.96251(15) 0.17627(9) 1.00156(8) 0.0241(3) Uani 1 1 d .
H23 H 1.0158 0.2011 1.0423 0.029 Uiso 1 1 calc R
C51 C 0.81034(13) 0.48111(8) 0.78554(9) 0.0238(3) Uani 1 1 d .
C38 C 0.99183(15) 0.34768(9) 0.65630(8) 0.0275(3) Uani 1 1 d .
H38 H 0.9320 0.3163 0.6228 0.033 Uiso 1 1 calc R
C39 C 0.64983(15) 0.39432(10) 0.66149(8) 0.0282(3) Uani 1 1 d .
C52 C 0.82699(14) 0.50276(9) 0.85640(9) 0.0282(3) Uani 1 1 d .
H52 H 0.8002 0.4684 0.8847 0.034 Uiso 1 1 calc R
C46 C 0.71302(15) 0.32475(9) 0.86942(8) 0.0252(3) Uani 1 1 d .
H46 H 0.8000 0.3258 0.8857 0.030 Uiso 1 1 calc R
C29 C 1.22966(14) 0.11838(10) 1.01098(8) 0.0287(3) Uani 1 1 d .
H29A H 1.2178 0.1360 1.0556 0.043 Uiso 1 1 calc GR
H29B H 1.3166 0.1255 1.0125 0.043 Uiso 1 1 calc GR
H29C H 1.2042 0.0636 1.0008 0.043 Uiso 1 1 calc GR
C34 C 1.07144(14) 0.40571(9) 0.77392(9) 0.0275(3) Uani 1 1 d .
H34 H 1.0649 0.4141 0.8196 0.033 Uiso 1 1 calc R
C17 C 1.23803(15) 0.20366(10) 0.61196(8) 0.0276(3) Uani 1 1 d .
H17A H 1.2321 0.2207 0.5659 0.041 Uiso 1 1 calc GR
H17B H 1.3239 0.1945 0.6350 0.041 Uiso 1 1 calc GR
H17C H 1.2082 0.2437 0.6389 0.041 Uiso 1 1 calc GR
C26 C 0.58519(14) 0.11197(9) 0.79050(9) 0.0283(3) Uani 1 1 d .
H26A H 0.5407 0.1091 0.8257 0.042 Uiso 1 1 calc GR
H26B H 0.5337 0.0885 0.7465 0.042 Uiso 1 1 calc GR
H26C H 0.6053 0.1662 0.7855 0.042 Uiso 1 1 calc GR
C50 C 0.52465(15) 0.34053(9) 0.77643(10) 0.0308(3) Uani 1 1 d .
H50 H 0.4858 0.3530 0.7308 0.037 Uiso 1 1 calc R
C44 C 0.56411(18) 0.45412(11) 0.64983(9) 0.0366(4) Uani 1 1 d .
H44 H 0.5635 0.4917 0.6859 0.044 Uiso 1 1 calc R
C40 C 0.65308(16) 0.33936(10) 0.60725(9) 0.0321(4) Uani 1 1 d .
H40 H 0.7110 0.3001 0.6149 0.039 Uiso 1 1 calc R
C30 C 1.18988(16) 0.25407(10) 0.96942(9) 0.0323(4) Uani 1 1 d .
H30A H 1.1388 0.2840 0.9338 0.049 Uiso 1 1 calc GR
H30B H 1.2763 0.2617 0.9701 0.049 Uiso 1 1 calc GR
H30C H 1.1793 0.2714 1.0144 0.049 Uiso 1 1 calc GR
C27 C 0.67537(15) -0.01907(9) 0.82054(10) 0.0332(4) Uani 1 1 d .
H27A H 0.7510 -0.0476 0.8305 0.050 Uiso 1 1 calc GR
H27B H 0.6184 -0.0415 0.7777 0.050 Uiso 1 1 calc GR
H27C H 0.6372 -0.0225 0.8584 0.050 Uiso 1 1 calc GR
C37 C 1.09133(17) 0.38357(11) 0.63766(10) 0.0353(4) Uani 1 1 d .
H37 H 1.0972 0.3766 0.5917 0.042 Uiso 1 1 calc R
C35 C 1.17118(15) 0.44054(10) 0.75509(10) 0.0340(4) Uani 1 1 d .
H35 H 1.2317 0.4716 0.7885 0.041 Uiso 1 1 calc R
C36 C 1.18124(16) 0.42947(10) 0.68726(11) 0.0353(4) Uani 1 1 d .
H36 H 1.2484 0.4529 0.6750 0.042 Uiso 1 1 calc R
C56 C 0.84940(17) 0.53310(10) 0.74320(10) 0.0354(4) Uani 1 1 d .
H56 H 0.8380 0.5193 0.6957 0.043 Uiso 1 1 calc R
C47 C 0.63970(18) 0.30294(10) 0.91250(10) 0.0354(4) Uani 1 1 d .
H47 H 0.6775 0.2906 0.9582 0.042 Uiso 1 1 calc R
C53 C 0.88365(16) 0.57562(10) 0.88483(11) 0.0370(4) Uani 1 1 d .
H53 H 0.8948 0.5901 0.9322 0.044 Uiso 1 1 calc R
C15 C 0.57365(15) 0.12727(11) 0.59154(11) 0.0371(4) Uani 1 1 d .
H15A H 0.5846 0.1837 0.5972 0.056 Uiso 1 1 calc GR
H15B H 0.5213 0.1099 0.6197 0.056 Uiso 1 1 calc GR
H15C H 0.5349 0.1112 0.5430 0.056 Uiso 1 1 calc GR
C14 C 0.68200(16) 0.00144(10) 0.60412(11) 0.0363(4) Uani 1 1 d .
H14A H 0.6536 -0.0138 0.5547 0.054 Uiso 1 1 calc GR
H14B H 0.6204 -0.0157 0.6267 0.054 Uiso 1 1 calc GR
H14C H 0.7598 -0.0225 0.6241 0.054 Uiso 1 1 calc GR
C54 C 0.92330(16) 0.62652(10) 0.84300(12) 0.0421(5) Uani 1 1 d .
H54 H 0.9621 0.6750 0.8624 0.051 Uiso 1 1 calc R
C49 C 0.45324(17) 0.31732(11) 0.81976(13) 0.0432(5) Uani 1 1 d .
H49 H 0.3663 0.3137 0.8031 0.052 Uiso 1 1 calc R
B1 B 0.37198(14) 0.72737(9) 0.76657(8) 0.0174(3) Uani 1 1 d .
C55 C 0.90582(18) 0.60606(11) 0.77292(13) 0.0450(5) Uani 1 1 d .
H55 H 0.9318 0.6412 0.7449 0.054 Uiso 1 1 calc R
C48 C 0.51048(19) 0.29957(11) 0.88755(13) 0.0445(5) Uani 1 1 d .
H48 H 0.4618 0.2852 0.9168 0.053 Uiso 1 1 calc R
C41 C 0.56915(19) 0.34340(12) 0.54132(10) 0.0431(5) Uani 1 1 d .
H41 H 0.5714 0.3071 0.5047 0.052 Uiso 1 1 calc R
C43 C 0.4803(2) 0.45695(13) 0.58439(10) 0.0478(5) Uani 1 1 d .
H43 H 0.4223 0.4961 0.5765 0.057 Uiso 1 1 calc R
C42 C 0.4825(2) 0.40139(14) 0.53029(10) 0.0510(5) Uani 1 1 d .
H42 H 0.4253 0.4033 0.4865 0.061 Uiso 1 1 calc R

loop_
_atom_site_aniso_label
_atom_site_aniso_U_11
_atom_site_aniso_U_22
_atom_site_aniso_U_33
_atom_site_aniso_U_23
_atom_site_aniso_U_13
_atom_site_aniso_U_12
P1 0.02110(17) 0.01504(16) 0.02152(17) 0.00075(13) 0.00713(13) 0.00434(13)
Al1 0.01538(18) 0.01305(18) 0.01544(18) 0.00099(14) 0.00497(14) 0.00120(14)
F11 0.0228(4) 0.0277(4) 0.0169(4) 0.0007(3) 0.0015(3) -0.0005(3)
F16 0.0233(4) 0.0202(4) 0.0276(4) -0.0039(3) 0.0039(3) 0.0056(3)
F6 0.0296(4) 0.0220(4) 0.0170(4) 0.0017(3) 0.0047(3) 0.0003(3)
F10 0.0276(4) 0.0204(4) 0.0167(4) 0.0011(3) 0.0017(3) 0.0037(3)
F5 0.0198(4) 0.0251(4) 0.0297(4) 0.0035(3) 0.0086(3) 0.0048(3)
F20 0.0193(4) 0.0238(4) 0.0271(4) -0.0047(3) 0.0028(3) 0.0060(3)
F15 0.0227(4) 0.0302(4) 0.0165(4) 0.0016(3) 0.0021(3) 0.0012(3)
F9 0.0238(4) 0.0172(4) 0.0307(5) 0.0048(3) 0.0053(3) 0.0034(3)
F1 0.0228(4) 0.0222(4) 0.0263(4) 0.0038(3) 0.0093(3) 0.0069(3)
F12 0.0177(4) 0.0276(4) 0.0307(5) -0.0044(4) 0.0005(3) -0.0019(3)
F7 0.0389(5) 0.0277(5) 0.0197(4) -0.0071(3) 0.0125(4) -0.0069(4)
F8 0.0360(5) 0.0169(4) 0.0361(5) -0.0070(4) 0.0156(4) -0.0002(3)
F17 0.0367(5) 0.0241(4) 0.0276(5) -0.0105(4) 0.0046(4) 0.0000(4)
F13 0.0267(5) 0.0361(5) 0.0423(5) -0.0037(4) 0.0182(4) -0.0077(4)
F2 0.0334(5) 0.0241(4) 0.0360(5) 0.0108(4) 0.0085(4) 0.0122(4)
F14 0.0385(5) 0.0395(5) 0.0229(4) 0.0027(4) 0.0144(4) -0.0043(4)
F4 0.0284(5) 0.0417(5) 0.0354(5) 0.0117(4) 0.0155(4) 0.0007(4)
F19 0.0193(4) 0.0421(6) 0.0345(5) -0.0047(4) -0.0036(4) 0.0076(4)
F3 0.0377(5) 0.0331(5) 0.0372(5) 0.0185(4) 0.0103(4) 0.0020(4)
F18 0.0300(5) 0.0411(6) 0.0285(5) -0.0098(4) -0.0062(4) -0.0045(4)
N2 0.0136(5) 0.0162(5) 0.0156(5) 0.0007(4) 0.0042(4) 0.0021(4)
N1 0.0162(5) 0.0159(5) 0.0159(5) 0.0012(4) 0.0053(4) 0.0012(4)
C7 0.0198(6) 0.0133(6) 0.0158(6) -0.0006(5) 0.0036(5) 0.0035(5)
C3 0.0113(6) 0.0170(6) 0.0201(7) 0.0030(5) 0.0021(5) -0.0001(5)
C58 0.0189(6) 0.0199(7) 0.0196(7) 0.0004(5) 0.0043(5) 0.0007(5)
C5 0.0117(6) 0.0168(6) 0.0200(7) -0.0002(5) 0.0043(5) 0.0009(5)
C64 0.0166(6) 0.0194(7) 0.0207(7) 0.0016(5) 0.0055(5) 0.0004(5)
C65 0.0201(6) 0.0242(7) 0.0190(7) -0.0041(5) 0.0081(5) -0.0035(5)
C19 0.0226(7) 0.0152(6) 0.0175(6) 0.0046(5) 0.0085(5) 0.0045(5)
C63 0.0142(6) 0.0177(6) 0.0197(7) -0.0008(5) 0.0043(5) 0.0015(5)
C70 0.0211(6) 0.0153(6) 0.0183(7) -0.0007(5) 0.0040(5) 0.0026(5)
C76 0.0203(7) 0.0180(7) 0.0225(7) 0.0030(5) 0.0045(5) 0.0034(5)
C69 0.0194(6) 0.0137(6) 0.0188(7) -0.0005(5) 0.0039(5) 0.0041(5)
C66 0.0183(6) 0.0154(6) 0.0297(8) -0.0045(6) 0.0102(6) -0.0005(5)
C4 0.0163(6) 0.0137(6) 0.0218(7) 0.0018(5) 0.0040(5) 0.0027(5)
C32 0.0207(6) 0.0180(6) 0.0177(6) -0.0007(5) 0.0057(5) 0.0041(5)
C71 0.0183(6) 0.0168(6) 0.0260(7) -0.0036(5) 0.0031(6) 0.0017(5)
C75 0.0200(6) 0.0157(6) 0.0185(6) 0.0025(5) 0.0036(5) 0.0011(5)
C2 0.0240(7) 0.0175(7) 0.0210(7) 0.0039(5) 0.0065(5) 0.0022(5)
C62 0.0186(6) 0.0197(7) 0.0218(7) -0.0004(5) 0.0030(5) 0.0016(5)
C8 0.0198(7) 0.0183(6) 0.0194(7) -0.0025(5) 0.0041(5) 0.0040(5)
C20 0.0233(7) 0.0178(7) 0.0234(7) 0.0073(5) 0.0099(6) 0.0045(5)
C74 0.0196(6) 0.0168(6) 0.0189(7) -0.0012(5) 0.0025(5) 0.0032(5)
C67 0.0147(6) 0.0185(7) 0.0262(7) 0.0030(5) 0.0054(5) 0.0022(5)
C68 0.0141(6) 0.0209(7) 0.0187(7) -0.0009(5) 0.0031(5) 0.0017(5)
C31 0.0187(6) 0.0182(6) 0.0178(6) 0.0011(5) 0.0053(5) 0.0021(5)
C57 0.0191(6) 0.0164(6) 0.0174(6) -0.0011(5) 0.0016(5) 0.0000(5)
C1 0.0183(6) 0.0206(7) 0.0203(7) 0.0005(5) 0.0054(5) -0.0011(5)
C33 0.0222(7) 0.0136(6) 0.0255(7) 0.0037(5) 0.0077(6) 0.0051(5)
C72 0.0214(7) 0.0192(7) 0.0314(8) -0.0029(6) 0.0121(6) -0.0004(5)
C24 0.0248(7) 0.0188(7) 0.0189(7) 0.0042(5) 0.0077(5) 0.0044(5)
C9 0.0209(7) 0.0254(7) 0.0208(7) 0.0002(6) 0.0008(5) 0.0075(6)
C12 0.0211(7) 0.0159(6) 0.0182(6) -0.0017(5) 0.0056(5) 0.0020(5)
C59 0.0235(7) 0.0199(7) 0.0257(7) 0.0032(6) 0.0020(6) 0.0047(6)
C77 0.0302(8) 0.0183(7) 0.0210(7) -0.0030(5) 0.0050(6) -0.0004(6)
C11 0.0280(7) 0.0220(7) 0.0195(7) 0.0022(5) 0.0093(6) 0.0036(6)
C78 0.0244(7) 0.0266(8) 0.0201(7) -0.0004(6) -0.0018(6) -0.0039(6)
C80 0.0222(7) 0.0172(6) 0.0197(7) -0.0002(5) 0.0041(5) 0.0019(5)
C16 0.0182(6) 0.0251(7) 0.0183(6) 0.0009(5) 0.0063(5) 0.0008(5)
C45 0.0222(7) 0.0143(6) 0.0302(8) -0.0019(5) 0.0100(6) 0.0017(5)
C79 0.0186(7) 0.0272(8) 0.0249(7) 0.0027(6) 0.0006(6) 0.0033(6)
C10 0.0312(8) 0.0250(7) 0.0177(7) 0.0034(6) 0.0035(6) 0.0075(6)
C28 0.0240(7) 0.0297(8) 0.0175(7) -0.0024(6) 0.0061(6) -0.0006(6)
C60 0.0284(7) 0.0245(7) 0.0235(7) 0.0077(6) 0.0037(6) -0.0008(6)
C73 0.0286(7) 0.0215(7) 0.0212(7) 0.0002(5) 0.0101(6) 0.0017(6)
C25 0.0196(7) 0.0244(7) 0.0269(7) 0.0037(6) 0.0089(6) -0.0002(6)
C6 0.0234(7) 0.0170(6) 0.0207(7) -0.0006(5) 0.0062(5) 0.0039(5)
C13 0.0177(6) 0.0269(7) 0.0218(7) -0.0001(6) 0.0048(5) 0.0029(5)
C61 0.0222(7) 0.0286(8) 0.0243(7) 0.0025(6) 0.0075(6) -0.0029(6)
C18 0.0210(7) 0.0319(8) 0.0272(8) -0.0020(6) 0.0092(6) 0.0043(6)
C21 0.0233(7) 0.0282(8) 0.0267(7) 0.0110(6) 0.0131(6) 0.0074(6)
C22 0.0330(8) 0.0309(8) 0.0215(7) 0.0083(6) 0.0147(6) 0.0125(6)
C23 0.0308(8) 0.0258(7) 0.0168(7) 0.0026(6) 0.0076(6) 0.0060(6)
C51 0.0214(7) 0.0155(7) 0.0372(8) 0.0010(6) 0.0123(6) 0.0040(5)
C38 0.0288(8) 0.0286(8) 0.0260(8) 0.0051(6) 0.0084(6) 0.0024(6)
C39 0.0321(8) 0.0278(8) 0.0239(7) 0.0022(6) 0.0055(6) 0.0103(6)
C52 0.0240(7) 0.0230(7) 0.0372(9) -0.0042(6) 0.0092(6) 0.0010(6)
C46 0.0281(7) 0.0200(7) 0.0301(8) 0.0012(6) 0.0119(6) 0.0061(6)
C29 0.0238(7) 0.0365(9) 0.0230(7) -0.0030(6) 0.0027(6) 0.0039(6)
C34 0.0270(7) 0.0236(7) 0.0323(8) -0.0047(6) 0.0102(6) 0.0016(6)
C17 0.0265(7) 0.0312(8) 0.0264(8) -0.0009(6) 0.0105(6) -0.0044(6)
C26 0.0221(7) 0.0255(8) 0.0361(9) 0.0057(6) 0.0051(6) -0.0009(6)
C50 0.0222(7) 0.0221(7) 0.0461(10) -0.0013(7) 0.0068(7) -0.0009(6)
C44 0.0447(10) 0.0364(9) 0.0283(8) 0.0010(7) 0.0077(7) 0.0195(8)
C40 0.0352(8) 0.0307(8) 0.0286(8) -0.0006(7) 0.0049(7) 0.0137(7)
C30 0.0374(9) 0.0331(9) 0.0263(8) -0.0036(6) 0.0102(7) -0.0071(7)
C27 0.0259(8) 0.0230(8) 0.0486(10) 0.0023(7) 0.0062(7) 0.0019(6)
C37 0.0372(9) 0.0405(10) 0.0345(9) 0.0155(7) 0.0174(7) 0.0072(7)
C35 0.0268(8) 0.0218(8) 0.0530(11) -0.0042(7) 0.0123(7) -0.0026(6)
C36 0.0308(8) 0.0258(8) 0.0564(11) 0.0164(8) 0.0210(8) 0.0034(6)
C56 0.0442(10) 0.0220(8) 0.0468(10) 0.0059(7) 0.0227(8) 0.0050(7)
C47 0.0505(10) 0.0241(8) 0.0422(10) 0.0087(7) 0.0284(8) 0.0110(7)
C53 0.0287(8) 0.0287(9) 0.0499(11) -0.0121(8) 0.0077(7) -0.0001(7)
C15 0.0211(7) 0.0394(10) 0.0528(11) 0.0080(8) 0.0118(7) 0.0069(7)
C14 0.0275(8) 0.0290(9) 0.0572(11) 0.0031(8) 0.0198(8) 0.0003(6)
C54 0.0281(8) 0.0199(8) 0.0770(14) -0.0073(8) 0.0148(9) 0.0003(6)
C49 0.0260(8) 0.0302(9) 0.0785(15) 0.0045(9) 0.0232(9) -0.0020(7)
B1 0.0177(7) 0.0163(7) 0.0176(7) 0.0006(6) 0.0037(6) 0.0030(6)
C55 0.0431(10) 0.0225(8) 0.0773(15) 0.0106(9) 0.0284(10) -0.0006(7)
C48 0.0476(11) 0.0284(9) 0.0747(14) 0.0117(9) 0.0438(11) 0.0055(8)
C41 0.0512(11) 0.0452(11) 0.0274(9) -0.0067(8) 0.0019(8) 0.0179(9)
C43 0.0561(12) 0.0515(12) 0.0325(9) 0.0046(8) 0.0030(9) 0.0336(10)
C42 0.0567(12) 0.0616(13) 0.0267(9) -0.0005(9) -0.0041(8) 0.0273(10)

loop_
_atom_type_symbol
_atom_type_description
_atom_type_scat_dispersion_real
_atom_type_scat_dispersion_imag
_atom_type_scat_source
C C 0.0181 0.0091 'International Tables Vol C Tables 4.2.6.8 and 6.1.1.4'
H H 0.0000 0.0000 'International Tables Vol C Tables 4.2.6.8 and 6.1.1.4'
Al Al 0.2130 0.2455 'International Tables Vol C Tables 4.2.6.8 and 6.1.1.4'
B B 0.0090 0.0039 'International Tables Vol C Tables 4.2.6.8 and 6.1.1.4'
F F 0.0727 0.0534 'International Tables Vol C Tables 4.2.6.8 and 6.1.1.4'
N N 0.0311 0.0180 'International Tables Vol C Tables 4.2.6.8 and 6.1.1.4'
P P 0.2955 0.4335 'International Tables Vol C Tables 4.2.6.8 and 6.1.1.4'

loop_
_exptl_crystal_face_index_h
_exptl_crystal_face_index_k
_exptl_crystal_face_index_l
_exptl_crystal_face_perp_dist
_exptl_oxdiff_crystal_face_indexfrac_h
_exptl_oxdiff_crystal_face_indexfrac_k
_exptl_oxdiff_crystal_face_indexfrac_l
_exptl_oxdiff_crystal_face_x
_exptl_oxdiff_crystal_face_y
_exptl_oxdiff_crystal_face_z
-7 0 3 0.0770 -7.0036 -0.0005 3.0025 0.5092 0.3314 0.7613
2 7 7 0.0665 2.0008 6.9984 6.9970 -0.9167 0.3509 0.0535
0 -11 4 0.0574 0.0026 -11.0073 3.9875 0.6577 0.4834 -0.6262
-1 -6 11 0.0662 -0.9979 -6.0092 10.9853 0.1470 0.9184 -0.3356
-2 4 11 0.0469 -2.0004 3.9954 10.9939 -0.4869 0.7586 0.3031
6 5 -2 0.0574 6.0022 5.0023 -1.9988 -0.8164 -0.3308 -0.3972
6 3 -9 0.0544 6.0016 3.0057 -8.9935 -0.4348 -0.8024 -0.4164
-3 9 -5 0.1130 -3.0041 9.0077 -4.9857 -0.2177 -0.4716 0.8755
-2 -3 -10 0.0337 -2.0019 -2.9948 -9.9910 0.7300 -0.6385 0.1931
-2 -8 -6 0.0423 -2.0005 -7.9995 -5.9988 0.9550 -0.2609 -0.1182
-4 4 11 0.0404 -4.0015 3.9958 10.9954 -0.3124 0.7912 0.5311
1 1 -13 0.0457 0.9986 1.0082 -12.9872 0.2814 -0.9752 0.0978

loop_
_geom_angle_atom_site_label_1
_geom_angle_atom_site_label_2
_geom_angle_atom_site_label_3
_geom_angle
C45 P1 C32 110.78(7)
C45 P1 C51 108.91(7)
C45 P1 C39 109.19(8)
C51 P1 C32 110.80(7)
C39 P1 C32 109.56(7)
C39 P1 C51 107.53(8)
N2 Al1 C31 115.24(5)
N2 Al1 C1 110.08(6)
N1 Al1 N2 96.54(5)
N1 Al1 C31 105.98(5)
N1 Al1 C1 113.10(6)
C1 Al1 C31 114.50(6)
C7 N2 Al1 118.59(9)
C5 N2 Al1 119.37(9)
C5 N2 C7 121.47(11)
C3 N1 Al1 119.69(9)
C3 N1 C19 118.84(11)
C19 N1 Al1 121.32(9)
C8 C7 N2 117.73(12)
C12 C7 N2 120.69(12)
C12 C7 C8 121.47(13)
N1 C3 C4 122.59(12)
N1 C3 C2 120.50(12)
C4 C3 C2 116.91(12)
F1 C58 C57 120.92(13)
F1 C58 C59 115.05(12)
C59 C58 C57 124.03(14)
N2 C5 C4 123.20(12)
N2 C5 C6 121.18(12)
C4 C5 C6 115.62(12)
F6 C64 C65 114.58(12)
F6 C64 C63 121.45(12)
C65 C64 C63 123.97(13)
F7 C65 C64 120.38(13)
F7 C65 C66 119.64(13)
C66 C65 C64 119.98(13)
C20 C19 N1 118.02(12)
C24 C19 N1 120.37(12)
C24 C19 C20 121.60(13)
C64 C63 C68 113.09(12)
C64 C63 B1 127.04(12)
C68 C63 B1 119.30(12)
F11 C70 C69 119.37(12)
F11 C70 C71 116.12(12)
C71 C70 C69 124.49(13)
F16 C76 C75 119.20(12)
F16 C76 C77 115.70(13)
C77 C76 C75 125.10(13)
C70 C69 B1 119.06(12)
C74 C69 C70 113.08(13)
C74 C69 B1 126.92(12)
F8 C66 C65 120.71(13)
F8 C66 C67 120.53(13)
C67 C66 C65 118.75(13)
C3 C4 C5 127.63(12)
C3 C4 H4 116.2
C5 C4 H4 116.2
C31 C32 P1 120.31(11)
C31 C32 C33 125.30(12)
C33 C32 P1 114.26(10)
F12 C71 C70 120.98(13)
F12 C71 C72 119.21(13)
C70 C71 C72 119.78(13)
C76 C75 C80 113.28(12)
C76 C75 B1 119.37(12)
C80 C75 B1 127.19(12)
C3 C2 H2A 109.5
C3 C2 H2B 109.5
C3 C2 H2C 109.5
H2A C2 H2B 109.5
H2A C2 H2C 109.5
H2B C2 H2C 109.5
F5 C62 C57 119.20(13)
F5 C62 C61 116.16(13)
C61 C62 C57 124.64(13)
C7 C8 C13 120.99(13)
C9 C8 C7 117.90(13)
C9 C8 C13 121.08(13)
C19 C20 C25 122.20(13)
C21 C20 C19 118.11(14)
C21 C20 C25 119.69(13)
F15 C74 C69 121.29(12)
F15 C74 C73 114.29(12)
C73 C74 C69 124.41(13)
F9 C67 C66 120.25(13)
F9 C67 C68 120.60(13)
C66 C67 C68 119.15(13)
F10 C68 C63 119.44(12)
F10 C68 C67 115.52(12)
C67 C68 C63 125.04(13)
Al1 C31 H31 116.7
C32 C31 Al1 126.65(11)
C32 C31 H31 116.7
C58 C57 C62 113.27(13)
C58 C57 B1 127.01(13)
C62 C57 B1 119.59(12)
Al1 C1 H1A 109.5
Al1 C1 H1B 109.5
Al1 C1 H1C 109.5
H1A C1 H1B 109.5
H1A C1 H1C 109.5
H1B C1 H1C 109.5
C38 C33 C32 120.24(13)
C38 C33 C34 118.85(14)
C34 C33 C32 120.91(13)
F13 C72 C71 120.28(14)
F13 C72 C73 121.20(14)
C73 C72 C71 118.50(14)
C19 C24 C28 123.05(13)
C23 C24 C19 117.82(13)
C23 C24 C28 119.12(13)
C8 C9 H9 119.3
C10 C9 C8 121.31(13)
C10 C9 H9 119.3
C7 C12 C16 123.04(12)
C11 C12 C7 117.87(13)
C11 C12 C16 119.04(13)
F2 C59 C58 120.30(14)
F2 C59 C60 119.76(14)
C60 C59 C58 119.94(14)
F17 C77 C76 120.95(13)
F17 C77 C78 120.00(13)
C78 C77 C76 119.05(14)
C12 C11 H11 119.2
C10 C11 C12 121.63(14)
C10 C11 H11 119.2
F18 C78 C77 120.84(14)
F18 C78 C79 120.42(14)
C79 C78 C77 118.74(13)
F20 C80 C75 121.14(12)
F20 C80 C79 115.32(12)
C79 C80 C75 123.54(13)
C12 C16 H16 108.2
C12 C16 C18 110.98(11)
C12 C16 C17 112.76(12)
C18 C16 H16 108.2
C17 C16 H16 108.2
C17 C16 C18 108.27(12)
C46 C45 P1 119.83(11)
C50 C45 P1 120.18(13)
C50 C45 C46 119.83(15)
F19 C79 C78 118.95(13)
F19 C79 C80 120.82(14)
C78 C79 C80 120.23(14)
C9 C10 H10 120.1
C11 C10 C9 119.78(14)
C11 C10 H10 120.1
C24 C28 H28 108.1
C24 C28 C29 111.55(13)
C24 C28 C30 111.04(13)
C29 C28 H28 108.1
C30 C28 H28 108.1
C30 C28 C29 109.82(13)
F3 C60 C59 120.83(14)
F3 C60 C61 120.47(14)
C59 C60 C61 118.66(14)
F14 C73 C74 120.41(13)
F14 C73 C72 119.86(13)
C72 C73 C74 119.72(14)
C20 C25 H25 107.5
C20 C25 C26 112.90(13)
C20 C25 C27 111.28(13)
C26 C25 H25 107.5
C27 C25 H25 107.5
C27 C25 C26 109.87(12)
C5 C6 H6A 109.5
C5 C6 H6B 109.5
C5 C6 H6C 109.5
H6A C6 H6B 109.5
H6A C6 H6C 109.5
H6B C6 H6C 109.5
C8 C13 H13 107.3
C8 C13 C15 114.32(13)
C15 C13 H13 107.3
C14 C13 C8 111.78(12)
C14 C13 H13 107.3
C14 C13 C15 108.52(13)
F4 C61 C62 121.00(14)
F4 C61 C60 119.58(14)
C62 C61 C60 119.42(14)
C16 C18 H18A 109.5
C16 C18 H18B 109.5
C16 C18 H18C 109.5
H18A C18 H18B 109.5
H18A C18 H18C 109.5
H18B C18 H18C 109.5
C20 C21 H21 119.5
C22 C21 C20 121.10(14)
C22 C21 H21 119.5
C21 C22 H22 120.0
C21 C22 C23 120.09(14)
C23 C22 H22 120.0
C24 C23 H23 119.4
C22 C23 C24 121.24(14)
C22 C23 H23 119.4
C52 C51 P1 120.93(12)
C52 C51 C56 119.75(15)
C56 C51 P1 119.19(13)
C33 C38 H38 119.7
C33 C38 C37 120.59(16)
C37 C38 H38 119.7
C44 C39 P1 119.77(13)
C40 C39 P1 119.73(12)
C40 C39 C44 120.34(15)
C51 C52 H52 120.0
C53 C52 C51 119.96(16)
C53 C52 H52 120.0
C45 C46 H46 120.3
C47 C46 C45 119.47(15)
C47 C46 H46 120.3
C28 C29 H29A 109.5
C28 C29 H29B 109.5
C28 C29 H29C 109.5
H29A C29 H29B 109.5
H29A C29 H29C 109.5
H29B C29 H29C 109.5
C33 C34 H34 119.9
C35 C34 C33 120.18(16)
C35 C34 H34 119.9
C16 C17 H17A 109.5
C16 C17 H17B 109.5
C16 C17 H17C 109.5
H17A C17 H17B 109.5
H17A C17 H17C 109.5
H17B C17 H17C 109.5
C25 C26 H26A 109.5
C25 C26 H26B 109.5
C25 C26 H26C 109.5
H26A C26 H26B 109.5
H26A C26 H26C 109.5
H26B C26 H26C 109.5
C45 C50 H50 120.1
C49 C50 C45 119.80(17)
C49 C50 H50 120.1
C39 C44 H44 120.2
C43 C44 C39 119.50(16)
C43 C44 H44 120.2
C39 C40 H40 120.2
C39 C40 C41 119.60(15)
C41 C40 H40 120.2
C28 C30 H30A 109.5
C28 C30 H30B 109.5
C28 C30 H30C 109.5
H30A C30 H30B 109.5
H30A C30 H30C 109.5
H30B C30 H30C 109.5
C25 C27 H27A 109.5
C25 C27 H27B 109.5
C25 C27 H27C 109.5
H27A C27 H27B 109.5
H27A C27 H27C 109.5
H27B C27 H27C 109.5
C38 C37 H37 120.0
C36 C37 C38 120.03(16)
C36 C37 H37 120.0
C34 C35 H35 119.7
C36 C35 C34 120.55(16)
C36 C35 H35 119.7
C37 C36 C35 119.79(15)
C37 C36 H36 120.1
C35 C36 H36 120.1
C51 C56 H56 120.4
C51 C56 C55 119.23(18)
C55 C56 H56 120.4
C46 C47 H47 120.0
C48 C47 C46 120.09(18)
C48 C47 H47 120.0
C52 C53 H53 119.9
C54 C53 C52 120.13(18)
C54 C53 H53 119.9
C13 C15 H15A 109.5
C13 C15 H15B 109.5
C13 C15 H15C 109.5
H15A C15 H15B 109.5
H15A C15 H15C 109.5
H15B C15 H15C 109.5
C13 C14 H14A 109.5
C13 C14 H14B 109.5
C13 C14 H14C 109.5
H14A C14 H14B 109.5
H14A C14 H14C 109.5
H14B C14 H14C 109.5
C53 C54 H54 119.9
C55 C54 C53 120.28(16)
C55 C54 H54 119.9
C50 C49 H49 119.9
C48 C49 C50 120.21(17)
C48 C49 H49 119.9
C69 B1 C63 100.05(10)
C75 B1 C63 114.18(11)
C75 B1 C69 112.79(11)
C57 B1 C63 113.23(11)
C57 B1 C69 114.48(11)
C57 B1 C75 102.65(11)
C56 C55 H55 119.7
C54 C55 C56 120.63(18)
C54 C55 H55 119.7
C47 C48 H48 119.7
C49 C48 C47 120.55(17)
C49 C48 H48 119.7
C40 C41 H41 120.0
C42 C41 C40 120.01(17)
C42 C41 H41 120.0
C44 C43 H43 119.9
C44 C43 C42 120.19(17)
C42 C43 H43 119.9
C41 C42 C43 120.33(17)
C41 C42 H42 119.8
C43 C42 H42 119.8

loop_
_geom_bond_atom_site_label_1
_geom_bond_atom_site_label_2
_geom_bond_distance
P1 C32 1.8202(14)
P1 C45 1.7939(15)
P1 C51 1.8023(15)
P1 C39 1.7983(16)
Al1 N2 1.9097(12)
Al1 N1 1.8962(12)
Al1 C31 2.0108(14)
Al1 C1 1.9529(14)
F11 C70 1.3485(17)
F16 C76 1.3599(17)
F6 C64 1.3535(17)
F10 C68 1.3522(16)
F5 C62 1.3557(17)
F20 C80 1.3485(17)
F15 C74 1.3549(16)
F9 C67 1.3437(17)
F1 C58 1.3515(17)
F12 C71 1.3459(17)
F7 C65 1.3385(17)
F8 C66 1.3404(16)
F17 C77 1.3433(17)
F13 C72 1.3339(18)
F2 C59 1.3445(17)
F14 C73 1.3443(18)
F4 C61 1.3453(18)
F19 C79 1.3460(18)
F3 C60 1.3407(18)
F18 C78 1.3387(17)
N2 C7 1.4473(17)
N2 C5 1.3338(18)
N1 C3 1.3417(18)
N1 C19 1.4469(17)
C7 C8 1.4157(19)
C7 C12 1.408(2)
C3 C4 1.395(2)
C3 C2 1.5050(19)
C58 C57 1.392(2)
C58 C59 1.386(2)
C5 C4 1.402(2)
C5 C6 1.5056(19)
C64 C65 1.388(2)
C64 C63 1.390(2)
C65 C66 1.380(2)
C19 C20 1.410(2)
C19 C24 1.403(2)
C63 C68 1.393(2)
C63 B1 1.6580(19)
C70 C69 1.395(2)
C70 C71 1.379(2)
C76 C75 1.388(2)
C76 C77 1.380(2)
C69 C74 1.388(2)
C69 B1 1.658(2)
C66 C67 1.378(2)
C4 H4 0.9300
C32 C31 1.343(2)
C32 C33 1.496(2)
C71 C72 1.379(2)
C75 C80 1.392(2)
C75 B1 1.654(2)
C2 H2A 0.9600
C2 H2B 0.9600
C2 H2C 0.9600
C62 C57 1.392(2)
C62 C61 1.381(2)
C8 C9 1.395(2)
C8 C13 1.525(2)
C20 C25 1.522(2)
C20 C21 1.392(2)
C74 C73 1.387(2)
C67 C68 1.382(2)
C31 H31 0.9300
C57 B1 1.651(2)
C1 H1A 0.9600
C1 H1B 0.9600
C1 H1C 0.9600
C33 C38 1.391(2)
C33 C34 1.393(2)
C72 C73 1.378(2)
C24 C28 1.522(2)
C24 C23 1.398(2)
C9 H9 0.9300
C9 C10 1.388(2)
C12 C11 1.396(2)
C12 C16 1.5288(19)
C59 C60 1.376(2)
C77 C78 1.380(2)
C11 H11 0.9300
C11 C10 1.383(2)
C78 C79 1.374(2)
C80 C79 1.388(2)
C16 H16 0.9800
C16 C18 1.539(2)
C16 C17 1.535(2)
C45 C46 1.399(2)
C45 C50 1.395(2)
C10 H10 0.9300
C28 H28 0.9800
C28 C29 1.537(2)
C28 C30 1.528(2)
C60 C61 1.383(2)
C25 H25 0.9800
C25 C26 1.534(2)
C25 C27 1.529(2)
C6 H6A 0.9600
C6 H6B 0.9600
C6 H6C 0.9600
C13 H13 0.9800
C13 C15 1.528(2)
C13 C14 1.522(2)
C18 H18A 0.9600
C18 H18B 0.9600
C18 H18C 0.9600
C21 H21 0.9300
C21 C22 1.382(2)
C22 H22 0.9300
C22 C23 1.383(2)
C23 H23 0.9300
C51 C52 1.390(2)
C51 C56 1.392(2)
C38 H38 0.9300
C38 C37 1.391(2)
C39 C44 1.398(2)
C39 C40 1.389(2)
C52 H52 0.9300
C52 C53 1.388(2)
C46 H46 0.9300
C46 C47 1.387(2)
C29 H29A 0.9600
C29 H29B 0.9600
C29 H29C 0.9600
C34 H34 0.9300
C34 C35 1.388(2)
C17 H17A 0.9600
C17 H17B 0.9600
C17 H17C 0.9600
C26 H26A 0.9600
C26 H26B 0.9600
C26 H26C 0.9600
C50 H50 0.9300
C50 C49 1.382(3)
C44 H44 0.9300
C44 C43 1.381(3)
C40 H40 0.9300
C40 C41 1.391(2)
C30 H30A 0.9600
C30 H30B 0.9600
C30 H30C 0.9600
C27 H27A 0.9600
C27 H27B 0.9600
C27 H27C 0.9600
C37 H37 0.9300
C37 C36 1.379(3)
C35 H35 0.9300
C35 C36 1.380(3)
C36 H36 0.9300
C56 H56 0.9300
C56 C55 1.395(3)
C47 H47 0.9300
C47 C48 1.382(3)
C53 H53 0.9300
C53 C54 1.376(3)
C15 H15A 0.9600
C15 H15B 0.9600
C15 H15C 0.9600
C14 H14A 0.9600
C14 H14B 0.9600
C14 H14C 0.9600
C54 H54 0.9300
C54 C55 1.370(3)
C49 H49 0.9300
C49 C48 1.378(3)
C55 H55 0.9300
C48 H48 0.9300
C41 H41 0.9300
C41 C42 1.382(3)
C43 H43 0.9300
C43 C42 1.390(3)
C42 H42 0.9300
